data_2022635
loop_
_publ_author_name
'Chettri, Sailesh'
'Brahman, Dhiraj'
'Sinha, Biswajit'
'Jotani, Mukesh M.'
'Tiekink, Edward R. T.'

_publ_section_title
;
 Bis[2-(4,5-diphenyl-1H-imidazol-2-yl)-4-nitrophenolato]copper(II)
 dihydrate: crystal structure and Hirshfeld surface analysis
;
_journal_coden_ASTM ACSECI
_journal_coeditor_code HB7859
_journal_issue 11
_journal_name_full
;
 Acta Crystallographica, Section E: Crystallographic Communications
;
_journal_page_first 1664
_journal_page_last 1671
_journal_paper_doi 10.1107/S2056989019013720
_journal_volume 75
_journal_year 2019
_chemical_formula_iupac '[Cu (C21 H14 N3 O3)2], 2H2 O'
_chemical_formula_moiety 'C42 H28 Cu N6 O6, 2(H2 O)'
_chemical_formula_sum 'C42 H32 Cu N6 O8'
_chemical_formula_weight 812.27
_chemical_name_systematic
;
Bis[2-(4,5-diphenyl-1<i>H</i>-imidazol-2-yl)-4-nitrophenolato]copper(II)
dihydrate
;
_space_group_crystal_system monoclinic
_space_group_IT_number 14
_space_group_name_Hall '-P 2ybc'
_space_group_name_H-M_alt 'P 1 21/c 1'
_atom_sites_solution_hydrogens mixed
_atom_sites_solution_primary direct
_atom_sites_solution_secondary difmap
_audit_creation_method SHELXL-2014/7
_cell_angle_alpha 90
_cell_angle_beta 104.2560(10)
_cell_angle_gamma 90
_cell_formula_units_Z 4
_cell_length_a 13.2752(2)
_cell_length_b 25.1602(4)
_cell_length_c 11.1166(2)
_cell_measurement_reflns_used 17322
_cell_measurement_temperature 100(2)
_cell_measurement_theta_max 75.1310
_cell_measurement_theta_min 3.4040
_cell_volume 3598.68(10)
_computing_cell_refinement
;
CrysAlis PRO (Rigaku OD, 2018)
;
_computing_data_collection
;
CrysAlis PRO (Rigaku OD, 2018)
;
_computing_data_reduction
;
CrysAlis PRO (Rigaku OD, 2018)
;
_computing_molecular_graphics
;
ORTEP-3 for Windows (Farrugia, 2012) and DIAMOND (Brandenburg,
2006)
;
_computing_publication_material
;
publCIF (Westrip, 2010)
;
_computing_structure_refinement
;
SHELXL2014 (Sheldrick, 2015<i>b</i>)
;
_computing_structure_solution
;
SHELXS (Sheldrick, 2015<i>a</i>)
;
_diffrn_ambient_temperature 100(2)
_diffrn_detector_area_resol_mean 5.2558
_diffrn_measured_fraction_theta_full 1.000
_diffrn_measured_fraction_theta_max 0.995
_diffrn_measurement_device_type 'XtaLAB Synergy, Dualflex, AtlasS2'
_diffrn_measurement_method '\w scans'
_diffrn_radiation_type CuK\a
_diffrn_radiation_wavelength 1.54178
_diffrn_reflns_av_R_equivalents 0.0578
_diffrn_reflns_av_unetI/netI 0.0319
_diffrn_reflns_Laue_measured_fraction_full 1.000
_diffrn_reflns_Laue_measured_fraction_max 0.995
_diffrn_reflns_limit_h_max 15
_diffrn_reflns_limit_h_min -16
_diffrn_reflns_limit_k_max 18
_diffrn_reflns_limit_k_min -31
_diffrn_reflns_limit_l_max 13
_diffrn_reflns_limit_l_min -14
_diffrn_reflns_number 46023
_diffrn_reflns_point_group_measured_fraction_full 1.000
_diffrn_reflns_point_group_measured_fraction_max 0.995
_diffrn_reflns_theta_full 67.684
_diffrn_reflns_theta_max 76.488
_diffrn_reflns_theta_min 3.435
_diffrn_source 'micro-focus sealed X-ray tube'
_exptl_absorpt_coefficient_mu 1.416
_exptl_absorpt_correction_T_max 1.00000
_exptl_absorpt_correction_T_min 0.75741
_exptl_absorpt_correction_type gaussian
_exptl_absorpt_process_details
;
(CrysAlis PRO; Rigaku OD, 2018)
;
_exptl_crystal_colour light-blue
_exptl_crystal_density_diffrn 1.499
_exptl_crystal_description block
_exptl_crystal_F_000 1676
_exptl_crystal_size_max 0.142
_exptl_crystal_size_mid 0.107
_exptl_crystal_size_min 0.069
_refine_diff_density_max 0.608
_refine_diff_density_min -0.736
_refine_diff_density_rms 0.068
_refine_ls_extinction_coef .
_refine_ls_extinction_method none
_refine_ls_goodness_of_fit_ref 1.049
_refine_ls_hydrogen_treatment mixed
_refine_ls_matrix_type full
_refine_ls_number_parameters 532
_refine_ls_number_reflns 7490
_refine_ls_number_restraints 8
_refine_ls_restrained_S_all 1.049
_refine_ls_R_factor_all 0.0549
_refine_ls_R_factor_gt 0.0468
_refine_ls_shift/su_max 0.001
_refine_ls_shift/su_mean 0.000
_refine_ls_structure_factor_coef Fsqd
_refine_ls_weighting_details 'w=1/[\s^2^(Fo^2^)+(0.0612P)^2^+4.3316P] where P=(Fo^2^+2Fc^2^)/3'
_refine_ls_weighting_scheme calc
_refine_ls_wR_factor_gt 0.1221
_refine_ls_wR_factor_ref 0.1283
_reflns_number_gt 6420
_reflns_number_total 7490
_reflns_threshold_expression 'I > 2\s(I)'
_cod_data_source_file hb7859sup1.cif
_cod_data_source_block I
_cod_original_sg_symbol_H-M 'P 21/c'
_cod_database_code 2022635
_publcif_datablock.id {ada2f8cc-5a8c-440d-ab9c-22a150cdfdba}

_shelx_shelxl_version_number 2014/7
_iucr_geom_hbonds_special_details
;
Hydrogen-bond geometry (\%A, \%) for (I).
<i>Cg</i>1 is the ring centroid of the C16--C21 ring.
;
_shelx_space_group_comment
;
The symmetry employed for this shelxl refinement is uniquely defined
by the following loop, which should always be used as a source of
symmetry information in preference to the above space-group names.
They are only intended as comments.
;
_shelx_estimated_absorpt_t_min 0.824
_shelx_estimated_absorpt_t_max 0.909
_publcif_info_exptl_table_max_cols 4
_publcif_info_exptl_table_use_headnotes n
_publcif_funding_html
;
<span class="funder">
<span class="fundref-name" data-id="">Sunway University Sdn Bhd</span>
<span class="fundref-subname" data-id=""></span> 
(<span class="fundref-grant-group"><span 
class="fundref-grant-type">grant</span> No. 
<span class="fundref-grant-id">STR-RCTR-RCCM-001-2019</span></span>).
</span>
;

loop_
_space_group_symop_operation_xyz
'x, y, z'
'-x, y+1/2, -z+1/2'
'-x, -y, -z'
'x, -y-1/2, z-1/2'

loop_
_atom_site_label
_atom_site_type_symbol
_atom_site_fract_x
_atom_site_fract_y
_atom_site_fract_z
_atom_site_U_iso_or_equiv
_atom_site_adp_type
_atom_site_occupancy
_atom_site_site_symmetry_order
_atom_site_calc_flag
_atom_site_refinement_flags_posn
_atom_site_refinement_flags_adp
_atom_site_refinement_flags_occupancy
_atom_site_disorder_assembly
_atom_site_disorder_group
Cu Cu 0.74255(2) 0.52876(2) 0.48001(3) 0.01988(11) Uani 1 1 d . . . . .
O1 O 0.83947(13) 0.50064(7) 0.62462(16) 0.0252(4) Uani 1 1 d . . . . .
O2 O 0.66268(12) 0.46402(7) 0.46842(16) 0.0230(3) Uani 1 1 d . . . . .
O3 O 1.24824(14) 0.57484(8) 0.99386(16) 0.0330(4) Uani 1 1 d . . . . .
O4 O 1.27722(17) 0.60469(10) 0.82272(19) 0.0473(6) Uani 1 1 d . . . . .
O5 O 0.24188(14) 0.37240(7) 0.15743(17) 0.0293(4) Uani 1 1 d . . . . .
O6 O 0.22116(14) 0.45563(7) 0.10696(17) 0.0306(4) Uani 1 1 d . . . . .
N1 N 0.85211(14) 0.56519(8) 0.42190(18) 0.0205(4) Uani 1 1 d . . . . .
N2 N 0.62006(14) 0.57293(8) 0.41429(17) 0.0195(4) Uani 1 1 d . . . . .
N3 N 1.00287(15) 0.60284(8) 0.43184(18) 0.0208(4) Uani 1 1 d D . . . .
H3N H 1.0706(14) 0.6096(12) 0.456(3) 0.025 Uiso 1 1 d D U . . .
N4 N 1.22194(17) 0.58167(9) 0.8805(2) 0.0288(5) Uani 1 1 d . . . . .
N5 N 0.46035(15) 0.59145(8) 0.31342(18) 0.0209(4) Uani 1 1 d D . . . .
H5N H 0.3926(14) 0.5882(12) 0.288(3) 0.025 Uiso 1 1 d D U . . .
N6 N 0.27280(15) 0.41869(8) 0.16466(18) 0.0232(4) Uani 1 1 d . . . . .
C1 C 0.93103(18) 0.52034(9) 0.6799(2) 0.0217(5) Uani 1 1 d . . . . .
C2 C 0.98664(18) 0.55672(9) 0.6228(2) 0.0206(4) Uani 1 1 d . . . . .
C3 C 1.08255(18) 0.57635(10) 0.6906(2) 0.0239(5) Uani 1 1 d . . . . .
H3 H 1.1200 0.6008 0.6532 0.029 Uiso 1 1 calc R U . . .
C4 C 1.12307(18) 0.56018(10) 0.8122(2) 0.0232(5) Uani 1 1 d . . . . .
C5 C 1.07118(19) 0.52365(10) 0.8690(2) 0.0246(5) Uani 1 1 d . . . . .
H5 H 1.1001 0.5124 0.9519 0.030 Uiso 1 1 calc R U . . .
C6 C 0.97736(18) 0.50408(10) 0.8029(2) 0.0246(5) Uani 1 1 d . . . . .
H6 H 0.9423 0.4787 0.8411 0.029 Uiso 1 1 calc R U . . .
C7 C 0.94688(17) 0.57399(9) 0.4945(2) 0.0201(4) Uani 1 1 d . . . . .
C8 C 0.84752(17) 0.58953(9) 0.3082(2) 0.0202(4) Uani 1 1 d . . . . .
C9 C 0.94244(17) 0.61300(9) 0.3143(2) 0.0205(4) Uani 1 1 d . . . . .
C10 C 0.75336(18) 0.58906(10) 0.2072(2) 0.0224(5) Uani 1 1 d . . . . .
C11 C 0.69242(19) 0.54320(11) 0.1822(2) 0.0250(5) Uani 1 1 d . . . . .
H11 H 0.7152 0.5115 0.2269 0.030 Uiso 1 1 calc R U . . .
C12 C 0.5990(2) 0.54366(12) 0.0927(2) 0.0320(6) Uani 1 1 d . . . . .
H12 H 0.5578 0.5124 0.0772 0.038 Uiso 1 1 calc R U . . .
C13 C 0.5652(2) 0.58977(13) 0.0253(2) 0.0326(6) Uani 1 1 d . . . . .
H13 H 0.5006 0.5903 -0.0351 0.039 Uiso 1 1 calc R U . . .
C14 C 0.6269(2) 0.63488(12) 0.0476(2) 0.0299(6) Uani 1 1 d . . . . .
H14 H 0.6051 0.6662 0.0005 0.036 Uiso 1 1 calc R U . . .
C15 C 0.71990(19) 0.63494(11) 0.1373(2) 0.0254(5) Uani 1 1 d . . . . .
H15 H 0.7612 0.6662 0.1517 0.031 Uiso 1 1 calc R U . . .
C16 C 0.98685(17) 0.64082(10) 0.2229(2) 0.0217(5) Uani 1 1 d . . . . .
C17 C 0.96256(18) 0.62504(10) 0.0983(2) 0.0239(5) Uani 1 1 d . . . . .
H17 H 0.9122 0.5981 0.0701 0.029 Uiso 1 1 calc R U . . .
C18 C 1.0124(2) 0.64895(11) 0.0159(2) 0.0291(5) Uani 1 1 d . . . . .
H18 H 0.9954 0.6383 -0.0687 0.035 Uiso 1 1 calc R U . . .
C19 C 1.0863(2) 0.68803(12) 0.0558(3) 0.0323(6) Uani 1 1 d . . . . .
H19 H 1.1218 0.7032 -0.0003 0.039 Uiso 1 1 calc R U . . .
C20 C 1.1084(2) 0.70494(11) 0.1786(3) 0.0311(6) Uani 1 1 d . . . . .
H20 H 1.1578 0.7324 0.2060 0.037 Uiso 1 1 calc R U . . .
C21 C 1.05857(18) 0.68174(10) 0.2611(2) 0.0247(5) Uani 1 1 d . . . . .
H21 H 1.0734 0.6938 0.3446 0.030 Uiso 1 1 calc R U . . .
C22 C 0.56875(17) 0.45490(9) 0.3982(2) 0.0200(4) Uani 1 1 d . . . . .
C23 C 0.50083(18) 0.49614(9) 0.3407(2) 0.0204(4) Uani 1 1 d . . . . .
C24 C 0.40437(18) 0.48271(10) 0.2621(2) 0.0214(5) Uani 1 1 d . . . . .
H24 H 0.3598 0.5099 0.2198 0.026 Uiso 1 1 calc R U . . .
C25 C 0.37391(17) 0.43039(10) 0.2459(2) 0.0209(5) Uani 1 1 d . . . . .
C26 C 0.43829(18) 0.38910(10) 0.3045(2) 0.0225(5) Uani 1 1 d . . . . .
H26 H 0.4163 0.3531 0.2930 0.027 Uiso 1 1 calc R U . . .
C27 C 0.53397(18) 0.40181(10) 0.3791(2) 0.0230(5) Uani 1 1 d . . . . .
H27 H 0.5782 0.3740 0.4191 0.028 Uiso 1 1 calc R U . . .
C28 C 0.52750(17) 0.55192(9) 0.3586(2) 0.0195(4) Uani 1 1 d . . . . .
C29 C 0.61089(17) 0.62771(9) 0.4033(2) 0.0192(4) Uani 1 1 d . . . . .
C30 C 0.51046(18) 0.63939(9) 0.3401(2) 0.0212(5) Uani 1 1 d . . . . .
C31 C 0.69704(18) 0.66474(9) 0.4539(2) 0.0214(5) Uani 1 1 d . . . . .
C32 C 0.70930(19) 0.71076(10) 0.3893(2) 0.0255(5) Uani 1 1 d . . . . .
H32 H 0.6635 0.7179 0.3107 0.031 Uiso 1 1 calc R U . . .
C33 C 0.7886(2) 0.74629(11) 0.4399(3) 0.0318(6) Uani 1 1 d . . . . .
H33 H 0.7971 0.7777 0.3959 0.038 Uiso 1 1 calc R U . . .
C34 C 0.8553(2) 0.73593(11) 0.5545(3) 0.0340(6) Uani 1 1 d . . . . .
H34 H 0.9089 0.7605 0.5892 0.041 Uiso 1 1 calc R U . . .
C35 C 0.8443(2) 0.69010(11) 0.6187(3) 0.0316(6) Uani 1 1 d . . . . .
H35 H 0.8906 0.6830 0.6968 0.038 Uiso 1 1 calc R U . . .
C36 C 0.76519(19) 0.65455(10) 0.5684(2) 0.0245(5) Uani 1 1 d . . . . .
H36 H 0.7575 0.6230 0.6124 0.029 Uiso 1 1 calc R U . . .
C37 C 0.45587(18) 0.68949(10) 0.2984(2) 0.0228(5) Uani 1 1 d . . . . .
C38 C 0.46133(19) 0.73260(10) 0.3798(2) 0.0262(5) Uani 1 1 d . . . . .
H38 H 0.5002 0.7296 0.4635 0.031 Uiso 1 1 calc R U . . .
C39 C 0.4098(2) 0.77969(10) 0.3378(3) 0.0289(5) Uani 1 1 d . . . . .
H39 H 0.4135 0.8088 0.3933 0.035 Uiso 1 1 calc R U . . .
C40 C 0.35291(19) 0.78459(10) 0.2151(3) 0.0284(5) Uani 1 1 d . . . . .
H40 H 0.3180 0.8169 0.1868 0.034 Uiso 1 1 calc R U . . .
C41 C 0.34751(19) 0.74196(11) 0.1343(2) 0.0279(5) Uani 1 1 d . . . . .
H41 H 0.3090 0.7452 0.0504 0.034 Uiso 1 1 calc R U . . .
C42 C 0.39843(19) 0.69450(10) 0.1760(2) 0.0255(5) Uani 1 1 d . . . . .
H42 H 0.3939 0.6654 0.1205 0.031 Uiso 1 1 calc R U . . .
O1W O 0.78491(13) 0.37472(7) 0.51477(16) 0.0256(4) Uani 1 1 d D . . . .
H1W H 0.753(2) 0.4034(8) 0.489(2) 0.038 Uiso 1 1 d D U . . .
H2W H 0.778(2) 0.3679(11) 0.5869(15) 0.038 Uiso 1 1 d D U . . .
O2W O 0.24174(13) 0.58295(7) 0.25549(16) 0.0255(4) Uani 1 1 d D . . . .
H3W H 0.221(2) 0.5561(9) 0.287(2) 0.038 Uiso 1 1 d D U . . .
H4W H 0.210(2) 0.5863(12) 0.1806(12) 0.038 Uiso 1 1 d D U . . .

loop_
_atom_site_aniso_label
_atom_site_aniso_U_11
_atom_site_aniso_U_22
_atom_site_aniso_U_33
_atom_site_aniso_U_23
_atom_site_aniso_U_13
_atom_site_aniso_U_12
Cu 0.01593(17) 0.02201(19) 0.02094(18) 0.00226(13) 0.00306(13) -0.00086(12)
O1 0.0202(8) 0.0287(9) 0.0257(8) 0.0039(7) 0.0035(7) -0.0045(7)
O2 0.0167(7) 0.0238(8) 0.0271(9) 0.0021(7) 0.0026(6) -0.0004(6)
O3 0.0316(10) 0.0436(11) 0.0194(8) 0.0008(8) -0.0023(7) -0.0056(8)
O4 0.0359(11) 0.0665(15) 0.0329(11) 0.0158(10) -0.0043(9) -0.0253(10)
O5 0.0302(9) 0.0269(9) 0.0290(9) -0.0014(7) 0.0040(7) -0.0097(7)
O6 0.0245(9) 0.0302(10) 0.0315(9) 0.0009(8) -0.0037(7) 0.0023(7)
N1 0.0161(9) 0.0247(10) 0.0195(9) 0.0011(7) 0.0024(7) -0.0003(7)
N2 0.0175(9) 0.0212(9) 0.0199(9) -0.0009(7) 0.0046(7) -0.0027(7)
N3 0.0152(9) 0.0259(10) 0.0201(9) 0.0026(8) 0.0025(7) 0.0000(7)
N4 0.0279(11) 0.0312(11) 0.0243(10) 0.0025(9) 0.0007(8) -0.0061(9)
N5 0.0171(9) 0.0217(10) 0.0233(10) 0.0002(8) 0.0039(8) -0.0004(7)
N6 0.0229(10) 0.0268(10) 0.0195(9) -0.0019(8) 0.0046(8) -0.0028(8)
C1 0.0182(10) 0.0230(11) 0.0233(11) 0.0015(9) 0.0036(9) 0.0010(9)
C2 0.0200(11) 0.0219(11) 0.0194(11) 0.0003(9) 0.0041(9) 0.0009(9)
C3 0.0217(11) 0.0261(12) 0.0229(11) 0.0020(9) 0.0037(9) -0.0026(9)
C4 0.0199(11) 0.0268(12) 0.0207(11) -0.0013(9) 0.0009(9) -0.0012(9)
C5 0.0243(12) 0.0265(12) 0.0222(11) 0.0021(9) 0.0044(9) 0.0011(9)
C6 0.0227(11) 0.0274(12) 0.0234(11) 0.0039(9) 0.0053(9) -0.0011(9)
C7 0.0152(10) 0.0231(11) 0.0218(11) 0.0006(9) 0.0042(8) -0.0018(8)
C8 0.0188(11) 0.0244(11) 0.0171(10) 0.0010(8) 0.0040(8) -0.0009(9)
C9 0.0171(10) 0.0242(12) 0.0190(11) 0.0015(9) 0.0021(8) 0.0008(9)
C10 0.0183(11) 0.0293(12) 0.0199(11) -0.0009(9) 0.0052(9) 0.0002(9)
C11 0.0221(11) 0.0329(13) 0.0194(11) -0.0004(9) 0.0041(9) -0.0035(10)
C12 0.0261(13) 0.0445(16) 0.0248(12) -0.0060(11) 0.0054(10) -0.0091(11)
C13 0.0215(12) 0.0552(18) 0.0192(11) -0.0006(11) 0.0012(9) 0.0012(11)
C14 0.0259(12) 0.0422(15) 0.0212(11) 0.0054(10) 0.0053(10) 0.0086(11)
C15 0.0232(12) 0.0321(13) 0.0218(11) 0.0023(10) 0.0070(9) 0.0012(10)
C16 0.0174(10) 0.0251(12) 0.0225(11) 0.0034(9) 0.0048(9) 0.0018(9)
C17 0.0207(11) 0.0288(12) 0.0218(11) 0.0029(9) 0.0045(9) 0.0017(9)
C18 0.0268(12) 0.0362(14) 0.0251(12) 0.0061(10) 0.0083(10) 0.0071(10)
C19 0.0254(12) 0.0389(15) 0.0357(14) 0.0113(11) 0.0133(11) 0.0031(11)
C20 0.0220(12) 0.0316(14) 0.0395(14) 0.0086(11) 0.0074(11) -0.0026(10)
C21 0.0193(11) 0.0271(12) 0.0255(12) 0.0046(9) 0.0015(9) -0.0004(9)
C22 0.0176(10) 0.0242(11) 0.0190(10) -0.0010(9) 0.0058(8) -0.0023(9)
C23 0.0212(11) 0.0209(11) 0.0201(10) 0.0002(9) 0.0067(9) -0.0008(9)
C24 0.0221(11) 0.0235(11) 0.0191(11) 0.0012(9) 0.0060(9) 0.0006(9)
C25 0.0178(11) 0.0254(12) 0.0195(10) -0.0020(9) 0.0047(9) -0.0025(9)
C26 0.0219(11) 0.0229(12) 0.0232(11) -0.0018(9) 0.0061(9) -0.0025(9)
C27 0.0224(11) 0.0225(12) 0.0246(11) 0.0010(9) 0.0066(9) 0.0016(9)
C28 0.0169(10) 0.0242(12) 0.0184(10) 0.0005(8) 0.0059(8) -0.0001(8)
C29 0.0174(10) 0.0218(11) 0.0178(10) -0.0004(8) 0.0032(8) -0.0012(8)
C30 0.0206(11) 0.0219(11) 0.0217(11) -0.0008(9) 0.0063(9) -0.0018(9)
C31 0.0195(11) 0.0221(11) 0.0237(11) -0.0023(9) 0.0074(9) -0.0018(9)
C32 0.0248(12) 0.0227(12) 0.0290(12) 0.0003(10) 0.0065(10) 0.0007(9)
C33 0.0287(13) 0.0234(12) 0.0439(15) 0.0004(11) 0.0103(11) -0.0040(10)
C34 0.0278(13) 0.0293(14) 0.0431(16) -0.0086(11) 0.0052(12) -0.0086(10)
C35 0.0261(13) 0.0351(14) 0.0307(13) -0.0066(11) 0.0017(10) -0.0042(10)
C36 0.0228(11) 0.0279(12) 0.0230(11) -0.0011(9) 0.0060(9) -0.0015(9)
C37 0.0205(11) 0.0229(12) 0.0260(12) 0.0007(9) 0.0078(9) -0.0004(9)
C38 0.0252(12) 0.0245(12) 0.0285(12) -0.0016(10) 0.0060(10) -0.0008(9)
C39 0.0254(12) 0.0249(12) 0.0373(14) -0.0016(10) 0.0098(11) 0.0010(10)
C40 0.0232(12) 0.0261(13) 0.0379(14) 0.0064(10) 0.0115(10) 0.0015(10)
C41 0.0238(12) 0.0322(13) 0.0279(13) 0.0060(10) 0.0065(10) 0.0021(10)
C42 0.0242(12) 0.0256(12) 0.0264(12) 0.0019(9) 0.0059(10) 0.0008(9)
O1W 0.0210(8) 0.0285(9) 0.0263(9) 0.0020(7) 0.0038(7) 0.0014(7)
O2W 0.0213(8) 0.0295(9) 0.0246(8) 0.0039(7) 0.0035(7) -0.0014(7)

loop_
_atom_type_symbol
_atom_type_description
_atom_type_scat_dispersion_real
_atom_type_scat_dispersion_imag
_atom_type_scat_source
C C 0.0181 0.0091 'International Tables Vol C Tables 4.2.6.8 and 6.1.1.4'
H H 0.0000 0.0000 'International Tables Vol C Tables 4.2.6.8 and 6.1.1.4'
Cu Cu -1.9646 0.5888 'International Tables Vol C Tables 4.2.6.8 and 6.1.1.4'
N N 0.0311 0.0180 'International Tables Vol C Tables 4.2.6.8 and 6.1.1.4'
O O 0.0492 0.0322 'International Tables Vol C Tables 4.2.6.8 and 6.1.1.4'

loop_
_geom_angle_atom_site_label_1
_geom_angle_atom_site_label_2
_geom_angle_atom_site_label_3
_geom_angle
_geom_angle_site_symmetry_1
_geom_angle_site_symmetry_3
_geom_angle_publ_flag
O1 Cu O2 89.36(7) . . y
O1 Cu N2 147.34(8) . . y
O1 Cu N1 92.83(8) . . y
O2 Cu N1 144.41(8) . . y
O2 Cu N2 93.56(7) . . y
N1 Cu N2 103.14(8) . . y
C1 O1 Cu 126.91(15) . . ?
C22 O2 Cu 127.61(15) . . ?
C7 N1 C8 107.45(19) . . ?
C7 N1 Cu 122.96(16) . . ?
C8 N1 Cu 129.44(15) . . ?
C28 N2 C29 107.50(19) . . ?
C28 N2 Cu 122.09(16) . . ?
C29 N2 Cu 130.13(15) . . ?
C7 N3 C9 108.85(19) . . ?
C7 N3 H3N 126.5(19) . . ?
C9 N3 H3N 123.8(19) . . ?
O4 N4 O3 122.9(2) . . ?
O4 N4 C4 118.8(2) . . ?
O3 N4 C4 118.4(2) . . ?
C28 N5 C30 109.1(2) . . ?
C28 N5 H5N 126(2) . . ?
C30 N5 H5N 124(2) . . ?
O5 N6 O6 123.0(2) . . ?
O5 N6 C25 118.4(2) . . ?
O6 N6 C25 118.7(2) . . ?
O1 C1 C6 118.3(2) . . ?
O1 C1 C2 123.8(2) . . ?
C6 C1 C2 117.9(2) . . ?
C3 C2 C1 119.3(2) . . ?
C3 C2 C7 118.9(2) . . ?
C1 C2 C7 121.7(2) . . ?
C4 C3 C2 120.3(2) . . ?
C4 C3 H3 119.8 . . ?
C2 C3 H3 119.8 . . ?
C5 C4 C3 121.3(2) . . ?
C5 C4 N4 119.7(2) . . ?
C3 C4 N4 119.0(2) . . ?
C6 C5 C4 118.7(2) . . ?
C6 C5 H5 120.7 . . ?
C4 C5 H5 120.7 . . ?
C5 C6 C1 122.3(2) . . ?
C5 C6 H6 118.8 . . ?
C1 C6 H6 118.8 . . ?
N1 C7 N3 109.5(2) . . ?
N1 C7 C2 127.0(2) . . ?
N3 C7 C2 123.5(2) . . ?
C9 C8 N1 107.98(19) . . ?
C9 C8 C10 129.8(2) . . ?
N1 C8 C10 122.2(2) . . ?
N3 C9 C8 106.2(2) . . ?
N3 C9 C16 120.3(2) . . ?
C8 C9 C16 133.4(2) . . ?
C11 C10 C15 118.8(2) . . ?
C11 C10 C8 120.2(2) . . ?
C15 C10 C8 120.9(2) . . ?
C12 C11 C10 120.5(2) . . ?
C12 C11 H11 119.7 . . ?
C10 C11 H11 119.7 . . ?
C11 C12 C13 120.4(3) . . ?
C11 C12 H12 119.8 . . ?
C13 C12 H12 119.8 . . ?
C14 C13 C12 119.1(2) . . ?
C14 C13 H13 120.4 . . ?
C12 C13 H13 120.4 . . ?
C15 C14 C13 120.9(3) . . ?
C15 C14 H14 119.6 . . ?
C13 C14 H14 119.6 . . ?
C14 C15 C10 120.3(2) . . ?
C14 C15 H15 119.9 . . ?
C10 C15 H15 119.9 . . ?
C21 C16 C17 118.9(2) . . ?
C21 C16 C9 120.0(2) . . ?
C17 C16 C9 120.9(2) . . ?
C18 C17 C16 119.9(2) . . ?
C18 C17 H17 120.1 . . ?
C16 C17 H17 120.1 . . ?
C19 C18 C17 120.7(2) . . ?
C19 C18 H18 119.6 . . ?
C17 C18 H18 119.6 . . ?
C18 C19 C20 119.6(2) . . ?
C18 C19 H19 120.2 . . ?
C20 C19 H19 120.2 . . ?
C21 C20 C19 120.1(2) . . ?
C21 C20 H20 120.0 . . ?
C19 C20 H20 120.0 . . ?
C20 C21 C16 120.8(2) . . ?
C20 C21 H21 119.6 . . ?
C16 C21 H21 119.6 . . ?
O2 C22 C27 118.7(2) . . ?
O2 C22 C23 122.9(2) . . ?
C27 C22 C23 118.4(2) . . ?
C24 C23 C22 119.1(2) . . ?
C24 C23 C28 118.3(2) . . ?
C22 C23 C28 122.6(2) . . ?
C25 C24 C23 120.4(2) . . ?
C25 C24 H24 119.8 . . ?
C23 C24 H24 119.8 . . ?
C24 C25 C26 121.5(2) . . ?
C24 C25 N6 118.2(2) . . ?
C26 C25 N6 120.3(2) . . ?
C27 C26 C25 118.4(2) . . ?
C27 C26 H26 120.8 . . ?
C25 C26 H26 120.8 . . ?
C26 C27 C22 122.1(2) . . ?
C26 C27 H27 119.0 . . ?
C22 C27 H27 119.0 . . ?
N2 C28 N5 109.2(2) . . ?
N2 C28 C23 127.6(2) . . ?
N5 C28 C23 123.1(2) . . ?
C30 C29 N2 108.06(19) . . ?
C30 C29 C31 128.5(2) . . ?
N2 C29 C31 123.5(2) . . ?
N5 C30 C29 106.2(2) . . ?
N5 C30 C37 120.6(2) . . ?
C29 C30 C37 133.1(2) . . ?
C36 C31 C32 119.5(2) . . ?
C36 C31 C29 120.0(2) . . ?
C32 C31 C29 120.4(2) . . ?
C33 C32 C31 119.9(2) . . ?
C33 C32 H32 120.0 . . ?
C31 C32 H32 120.0 . . ?
C34 C33 C32 120.0(3) . . ?
C34 C33 H33 120.0 . . ?
C32 C33 H33 120.0 . . ?
C33 C34 C35 120.4(2) . . ?
C33 C34 H34 119.8 . . ?
C35 C34 H34 119.8 . . ?
C34 C35 C36 119.7(3) . . ?
C34 C35 H35 120.2 . . ?
C36 C35 H35 120.2 . . ?
C35 C36 C31 120.4(2) . . ?
C35 C36 H36 119.8 . . ?
C31 C36 H36 119.8 . . ?
C42 C37 C38 119.3(2) . . ?
C42 C37 C30 119.6(2) . . ?
C38 C37 C30 121.1(2) . . ?
C39 C38 C37 120.0(2) . . ?
C39 C38 H38 120.0 . . ?
C37 C38 H38 120.0 . . ?
C38 C39 C40 120.5(2) . . ?
C38 C39 H39 119.8 . . ?
C40 C39 H39 119.8 . . ?
C41 C40 C39 119.6(2) . . ?
C41 C40 H40 120.2 . . ?
C39 C40 H40 120.2 . . ?
C40 C41 C42 120.2(2) . . ?
C40 C41 H41 119.9 . . ?
C42 C41 H41 119.9 . . ?
C37 C42 C41 120.4(2) . . ?
C37 C42 H42 119.8 . . ?
C41 C42 H42 119.8 . . ?
H1W O1W H2W 108.7(16) . . ?
H3W O2W H4W 111.1(16) . . ?

loop_
_geom_bond_atom_site_label_1
_geom_bond_atom_site_label_2
_geom_bond_distance
_geom_bond_site_symmetry_2
_geom_bond_publ_flag
Cu O1 1.9291(17) . y
Cu O2 1.9304(17) . y
Cu N1 1.9586(19) . y
Cu N2 1.957(2) . y
O1 C1 1.316(3) . ?
O2 C22 1.318(3) . ?
O3 N4 1.234(3) . ?
O4 N4 1.232(3) . ?
O5 N6 1.231(3) . ?
O6 N6 1.236(3) . ?
N1 C7 1.335(3) . ?
N1 C8 1.392(3) . ?
N2 C28 1.341(3) . ?
N2 C29 1.386(3) . ?
N3 C7 1.349(3) . ?
N3 C9 1.378(3) . ?
N3 H3N 0.889(17) . ?
N4 C4 1.449(3) . ?
N5 C28 1.347(3) . ?
N5 C30 1.374(3) . ?
N5 H5N 0.877(17) . ?
N6 C25 1.452(3) . ?
C1 C6 1.415(3) . ?
C1 C2 1.420(3) . ?
C2 C3 1.400(3) . ?
C2 C7 1.459(3) . ?
C3 C4 1.387(3) . ?
C3 H3 0.9500 . ?
C4 C5 1.390(3) . ?
C5 C6 1.372(3) . ?
C5 H5 0.9500 . ?
C6 H6 0.9500 . ?
C8 C9 1.378(3) . ?
C8 C10 1.460(3) . ?
C9 C16 1.471(3) . ?
C10 C11 1.397(3) . ?
C10 C15 1.401(4) . ?
C11 C12 1.385(4) . ?
C11 H11 0.9500 . ?
C12 C13 1.394(4) . ?
C12 H12 0.9500 . ?
C13 C14 1.386(4) . ?
C13 H13 0.9500 . ?
C14 C15 1.383(3) . ?
C14 H14 0.9500 . ?
C15 H15 0.9500 . ?
C16 C21 1.396(3) . ?
C16 C17 1.400(3) . ?
C17 C18 1.392(3) . ?
C17 H17 0.9500 . ?
C18 C19 1.383(4) . ?
C18 H18 0.9500 . ?
C19 C20 1.391(4) . ?
C19 H19 0.9500 . ?
C20 C21 1.384(4) . ?
C20 H20 0.9500 . ?
C21 H21 0.9500 . ?
C22 C27 1.412(3) . ?
C22 C23 1.420(3) . ?
C23 C24 1.402(3) . ?
C23 C28 1.449(3) . ?
C24 C25 1.376(3) . ?
C24 H24 0.9500 . ?
C25 C26 1.400(3) . ?
C26 C27 1.373(3) . ?
C26 H26 0.9500 . ?
C27 H27 0.9500 . ?
C29 C30 1.377(3) . ?
C29 C31 1.475(3) . ?
C30 C37 1.471(3) . ?
C31 C36 1.392(3) . ?
C31 C32 1.393(3) . ?
C32 C33 1.390(4) . ?
C32 H32 0.9500 . ?
C33 C34 1.385(4) . ?
C33 H33 0.9500 . ?
C34 C35 1.382(4) . ?
C34 H34 0.9500 . ?
C35 C36 1.388(3) . ?
C35 H35 0.9500 . ?
C36 H36 0.9500 . ?
C37 C42 1.392(3) . ?
C37 C38 1.403(3) . ?
C38 C39 1.390(4) . ?
C38 H38 0.9500 . ?
C39 C40 1.393(4) . ?
C39 H39 0.9500 . ?
C40 C41 1.390(4) . ?
C40 H40 0.9500 . ?
C41 C42 1.394(4) . ?
C41 H41 0.9500 . ?
C42 H42 0.9500 . ?
O1W H1W 0.851(10) . ?
O1W H2W 0.847(10) . ?
O2W H3W 0.843(10) . ?
O2W H4W 0.840(10) . ?

loop_
_geom_hbond_atom_site_label_D
_geom_hbond_atom_site_label_H
_geom_hbond_atom_site_label_A
_geom_hbond_distance_DH
_geom_hbond_distance_HA
_geom_hbond_distance_DA
_geom_hbond_angle_DHA
_geom_hbond_site_symmetry_A
N3 H3N O1W 0.89(2) 1.91(2) 2.790(3) 173(3) 3_766
N5 H5N O2W 0.88(2) 1.95(2) 2.822(3) 172(3) .
O1W H1W O2 0.85(2) 1.92(2) 2.745(2) 164(2) .
O1W H2W O2W 0.847(18) 2.21(2) 2.868(2) 134(2) 3_666
O2W H3W O1 0.84(2) 2.01(2) 2.841(2) 172(2) 3_666
O2W H4W O3 0.840(15) 2.274(17) 2.938(2) 136(2) 1_454
C3 H3 O1W 0.95 2.57 3.435(3) 151 3_766
C33 H33 O5 0.95 2.48 3.345(3) 151 2_655
C5 H5 O6 0.95 2.50 3.361(3) 151 1_656
C34 H34 Cg1 0.95 2.49 3.426(3) 168 4_565

loop_
_geom_torsion_atom_site_label_1
_geom_torsion_atom_site_label_2
_geom_torsion_atom_site_label_3
_geom_torsion_atom_site_label_4
_geom_torsion
_geom_torsion_site_symmetry_1
_geom_torsion_site_symmetry_2
_geom_torsion_site_symmetry_3
_geom_torsion_site_symmetry_4
Cu O1 C1 C6 161.82(17) . . . .
Cu O1 C1 C2 -18.7(3) . . . .
O1 C1 C2 C3 178.5(2) . . . .
C6 C1 C2 C3 -2.1(3) . . . .
O1 C1 C2 C7 -2.0(4) . . . .
C6 C1 C2 C7 177.4(2) . . . .
C1 C2 C3 C4 0.4(4) . . . .
C7 C2 C3 C4 -179.2(2) . . . .
C2 C3 C4 C5 1.2(4) . . . .
C2 C3 C4 N4 -179.3(2) . . . .
O4 N4 C4 C5 164.7(3) . . . .
O3 N4 C4 C5 -13.4(4) . . . .
O4 N4 C4 C3 -14.8(4) . . . .
O3 N4 C4 C3 167.0(2) . . . .
C3 C4 C5 C6 -0.9(4) . . . .
N4 C4 C5 C6 179.6(2) . . . .
C4 C5 C6 C1 -0.9(4) . . . .
O1 C1 C6 C5 -178.1(2) . . . .
C2 C1 C6 C5 2.4(4) . . . .
C8 N1 C7 N3 0.0(3) . . . .
Cu N1 C7 N3 -175.88(15) . . . .
C8 N1 C7 C2 178.9(2) . . . .
Cu N1 C7 C2 3.1(3) . . . .
C9 N3 C7 N1 -0.2(3) . . . .
C9 N3 C7 C2 -179.2(2) . . . .
C3 C2 C7 N1 -170.4(2) . . . .
C1 C2 C7 N1 10.1(4) . . . .
C3 C2 C7 N3 8.4(4) . . . .
C1 C2 C7 N3 -171.1(2) . . . .
C7 N1 C8 C9 0.3(3) . . . .
Cu N1 C8 C9 175.74(17) . . . .
C7 N1 C8 C10 -178.3(2) . . . .
Cu N1 C8 C10 -2.8(3) . . . .
C7 N3 C9 C8 0.4(3) . . . .
C7 N3 C9 C16 -175.8(2) . . . .
N1 C8 C9 N3 -0.4(3) . . . .
C10 C8 C9 N3 178.0(2) . . . .
N1 C8 C9 C16 175.1(2) . . . .
C10 C8 C9 C16 -6.6(5) . . . .
C9 C8 C10 C11 141.4(3) . . . .
N1 C8 C10 C11 -40.4(3) . . . .
C9 C8 C10 C15 -41.4(4) . . . .
N1 C8 C10 C15 136.8(2) . . . .
C15 C10 C11 C12 -2.1(4) . . . .
C8 C10 C11 C12 175.1(2) . . . .
C10 C11 C12 C13 0.8(4) . . . .
C11 C12 C13 C14 1.0(4) . . . .
C12 C13 C14 C15 -1.5(4) . . . .
C13 C14 C15 C10 0.2(4) . . . .
C11 C10 C15 C14 1.6(3) . . . .
C8 C10 C15 C14 -175.6(2) . . . .
N3 C9 C16 C21 -36.9(3) . . . .
C8 C9 C16 C21 148.2(3) . . . .
N3 C9 C16 C17 139.6(2) . . . .
C8 C9 C16 C17 -35.3(4) . . . .
C21 C16 C17 C18 2.1(4) . . . .
C9 C16 C17 C18 -174.5(2) . . . .
C16 C17 C18 C19 0.4(4) . . . .
C17 C18 C19 C20 -2.3(4) . . . .
C18 C19 C20 C21 1.7(4) . . . .
C19 C20 C21 C16 0.8(4) . . . .
C17 C16 C21 C20 -2.7(4) . . . .
C9 C16 C21 C20 173.9(2) . . . .
Cu O2 C22 C27 164.29(16) . . . .
Cu O2 C22 C23 -15.6(3) . . . .
O2 C22 C23 C24 176.6(2) . . . .
C27 C22 C23 C24 -3.3(3) . . . .
O2 C22 C23 C28 -2.7(3) . . . .
C27 C22 C23 C28 177.4(2) . . . .
C22 C23 C24 C25 3.2(3) . . . .
C28 C23 C24 C25 -177.5(2) . . . .
C23 C24 C25 C26 -1.4(3) . . . .
C23 C24 C25 N6 179.3(2) . . . .
O5 N6 C25 C24 -174.5(2) . . . .
O6 N6 C25 C24 4.7(3) . . . .
O5 N6 C25 C26 6.2(3) . . . .
O6 N6 C25 C26 -174.6(2) . . . .
C24 C25 C26 C27 -0.3(3) . . . .
N6 C25 C26 C27 179.0(2) . . . .
C25 C26 C27 C22 0.1(3) . . . .
O2 C22 C27 C26 -178.2(2) . . . .
C23 C22 C27 C26 1.7(3) . . . .
C29 N2 C28 N5 -0.2(2) . . . .
Cu N2 C28 N5 -174.71(14) . . . .
C29 N2 C28 C23 176.4(2) . . . .
Cu N2 C28 C23 1.9(3) . . . .
C30 N5 C28 N2 0.1(3) . . . .
C30 N5 C28 C23 -176.7(2) . . . .
C24 C23 C28 N2 -169.5(2) . . . .
C22 C23 C28 N2 9.8(4) . . . .
C24 C23 C28 N5 6.7(3) . . . .
C22 C23 C28 N5 -174.0(2) . . . .
C28 N2 C29 C30 0.2(2) . . . .
Cu N2 C29 C30 174.12(16) . . . .
C28 N2 C29 C31 179.8(2) . . . .
Cu N2 C29 C31 -6.3(3) . . . .
C28 N5 C30 C29 0.0(2) . . . .
C28 N5 C30 C37 178.4(2) . . . .
N2 C29 C30 N5 -0.1(2) . . . .
C31 C29 C30 N5 -179.7(2) . . . .
N2 C29 C30 C37 -178.2(2) . . . .
C31 C29 C30 C37 2.2(4) . . . .
C30 C29 C31 C36 140.7(3) . . . .
N2 C29 C31 C36 -38.8(3) . . . .
C30 C29 C31 C32 -37.7(4) . . . .
N2 C29 C31 C32 142.9(2) . . . .
C36 C31 C32 C33 -0.6(4) . . . .
C29 C31 C32 C33 177.8(2) . . . .
C31 C32 C33 C34 0.0(4) . . . .
C32 C33 C34 C35 0.7(4) . . . .
C33 C34 C35 C36 -0.7(4) . . . .
C34 C35 C36 C31 0.0(4) . . . .
C32 C31 C36 C35 0.6(4) . . . .
C29 C31 C36 C35 -177.8(2) . . . .
N5 C30 C37 C42 -47.8(3) . . . .
C29 C30 C37 C42 130.1(3) . . . .
N5 C30 C37 C38 132.7(2) . . . .
C29 C30 C37 C38 -49.4(4) . . . .
C42 C37 C38 C39 -0.1(4) . . . .
C30 C37 C38 C39 179.4(2) . . . .
C37 C38 C39 C40 -0.2(4) . . . .
C38 C39 C40 C41 0.2(4) . . . .
C39 C40 C41 C42 0.2(4) . . . .
C38 C37 C42 C41 0.5(4) . . . .
C30 C37 C42 C41 -179.0(2) . . . .
C40 C41 C42 C37 -0.6(4) . . . .

loop_
_publcif_info_tables.block_id
_publcif_info_tables.reference_item
{ada2f8cc-5a8c-440d-ab9c-22a150cdfdba} '_geom_bond_atom_site_label_1'
{ada2f8cc-5a8c-440d-ab9c-22a150cdfdba} '_geom_hbond_atom_site_label_D'
{ada2f8cc-5a8c-440d-ab9c-22a150cdfdba} '_geom_extra_table_headA'
{ada2f8cc-5a8c-440d-ab9c-22a150cdfdba} '_geom_extra_table_headB'
{92d4c804-1fc9-4242-84e8-84b0d42cfb38} '_publcif_info_datablock.publ_exptl'

loop_
_publcif_info_cif.paper_type
EE

loop_
_publcif_info_datablock.id
_publcif_info_datablock.publ_exptl
_publcif_info_datablock.publ_geom
_publcif_info_datablock.structure
{ada2f8cc-5a8c-440d-ab9c-22a150cdfdba} y y y
{92d4c804-1fc9-4242-84e8-84b0d42cfb38} ? ? ?

loop_
_publcif_info_exptl_table_extra_item
sin_theta_over_lambda_max

_cod_database_fobs_code 2022635
